data_4323062
loop_
_publ_author_name
'Roger Schibli'
'Kattesh V. Katti'
'Wynn A. Volkert'
'Charles L. Barnes'

_publ_contact_author
;
Prof. Kattesh V. Katti
Center for Radiological Research
Business Loop 70 West
Allton Bldg. Room 106
Columbia, MO 65211
;
_publ_section_title
;
 Novel Coordination Behavior of fac-[ReBr3(CO)3]2- with
 1,3,5-Triaza-7-phosphaadamantane (PTA). Systematic Investigation on
 Stepwise Replacement of the Halides by PTA Ligand. Phase Transfer Studies
 and X-ray Crystal Structure of [NEt4][ReBr2((PTA)(CO)3],
 [ReBr(PTA)2(CO)3], and [Re(PTA)3(CO)3]PF6
;
_journal_name_full 'Inorganic Chemistry'
_journal_page_first 5306
_journal_page_last 5312
_journal_paper_doi 10.1021/ic980373p
_journal_volume 37
_journal_year 1998
_chemical_formula_moiety 'C19 H34 N6 O4 P2 Br3 Re '
_chemical_formula_sum 'C19 H34 Br3 N6 O4 P2 Re'
_chemical_formula_weight 898.37
_chemical_name_common '[ReBr(PTAH)2(CO)3]Br2'
_chemical_name_systematic
;
 [bromo tricarbonyl di(1,3,5-Triaza-7-Phosphaadamantane)rhenium(I)] 
dihydrobromide
;
_space_group_IT_number 2
_symmetry_cell_setting triclinic
_symmetry_space_group_name_Hall '-P 1'
_symmetry_space_group_name_H-M 'P -1'
_cell_angle_alpha 78.945(2)
_cell_angle_beta 87.234(2)
_cell_angle_gamma 76.477(2)
_cell_formula_units_Z 2
_cell_length_a 8.7051(5)
_cell_length_b 11.9307(7)
_cell_length_c 14.7458(8)
_cell_measurement_reflns_used 5961
_cell_measurement_temperature 293
_cell_measurement_theta_max 25.00
_cell_measurement_theta_min 5.00
_cell_volume 1461.37(14)
_computing_cell_refinement 'Siemens SMART'
_computing_data_collection 'Siemens SMART'
_computing_data_reduction 'Siemens SAINT/NRCVAX DATRD2'
_computing_molecular_graphics NRCVAX
_computing_publication_material 'NRCVAX TABLES Jan 94 Version'
_computing_structure_refinement 'NRCVAX LSTSQ'
_computing_structure_solution SHELXS
_diffrn_ambient_temperature 293
_diffrn_measurement_device 'Siemens SMART CCD       '
_diffrn_measurement_method 'Omega scan b/P/b        '
_diffrn_radiation_monochromator graphite
_diffrn_radiation_source 'xray tube'
_diffrn_radiation_type 'Molybdenum K\a'
_diffrn_radiation_wavelength 0.71073
_diffrn_reflns_av_R_equivalents 0.021
_diffrn_reflns_limit_h_max 11
_diffrn_reflns_limit_h_min -10
_diffrn_reflns_limit_k_max 15
_diffrn_reflns_limit_k_min 0
_diffrn_reflns_limit_l_max 18
_diffrn_reflns_limit_l_min -18
_diffrn_reflns_number 8987
_diffrn_reflns_theta_max 27.00
_diffrn_reflns_theta_min 0.00
_exptl_absorpt_coefficient_mu 8.42
_exptl_absorpt_correction_T_max 1.00
_exptl_absorpt_correction_T_min 0.51
_exptl_absorpt_correction_type SADABS
_exptl_crystal_density_diffrn 2.042
_exptl_crystal_F_000 860.34
_exptl_crystal_size_max 0.15
_exptl_crystal_size_mid 0.20
_exptl_crystal_size_min 0.30
_refine_diff_density_max 2.47
_refine_diff_density_min -2.11
_refine_ls_goodness_of_fit_obs 0.89
_refine_ls_matrix_type full
_refine_ls_number_parameters 322
_refine_ls_number_reflns 5232
_refine_ls_R_factor_all 0.034
_refine_ls_R_factor_obs 0.034
_refine_ls_shift/esd_max 0.083
_refine_ls_structure_factor_coef F
_refine_ls_weighting_details 'w = 1/(\s^2^(F)+0.0010F^2^)'
_refine_ls_weighting_scheme calc
_refine_ls_wR_factor_all 0.042
_refine_ls_wR_factor_obs 0.042
_reflns_number_observed 5232
_reflns_number_total 6187
_reflns_observed_criterion 'Inet > 2.0\s(Inet)'
_cod_data_source_file ic980373p_1.cif
_cod_data_source_block ?
_cod_depositor_comments
;
The following automatic conversions were performed:

'_refine_ls_weighting_scheme' value '1/(\s^2^(F)+0.0010F^2^)' was
changed to 'calc'. New tag '_refine_ls_weighting_details' was
created. The value of the new tag was set to 'w =
1/(\s^2^(F)+0.0010F^2^)'.

Automatic conversion script
Id: cif_fix_values 3143 2015-03-26 13:38:13Z robertas 
;
_cod_original_formula_sum 'C19 H34 N6 O4 P2 Br3 Re '
_cod_database_code 4323062

loop_
_symmetry_equiv_pos_as_xyz
x,y,z
-x,-y,-z

loop_
_atom_site_aniso_label
_atom_site_aniso_U_11
_atom_site_aniso_U_22
_atom_site_aniso_U_33
_atom_site_aniso_U_12
_atom_site_aniso_U_13
_atom_site_aniso_U_23
_atom_site_aniso_type_symbol
Re1 0.01466(11) 0.01427(12) 0.01712(12) -0.00455(7) 0.00256(7) -0.00072(8) Re
Br1 0.0357(3) 0.0343(4) 0.0169(3) -0.0088(3) -0.00022(24) 0.00028(25) Br
P1 0.0193(7) 0.0155(7) 0.0170(7) -0.0046(5) 0.0016(5) -0.0006(5) P
P2 0.0149(6) 0.0179(7) 0.0196(7) -0.0034(5) 0.0011(5) -0.0026(6) P
O1 0.0311(23) 0.0210(23) 0.040(3) -0.0104(18) 0.0091(19) -0.0037(19) O
O2 0.0237(22) 0.035(3) 0.045(3) -0.0077(18) 0.0137(20) -0.0111(21) O
O3 0.0262(22) 0.0310(25) 0.0278(24) -0.0033(18) -0.0048(18) -0.0017(19) O
N1 0.033(3) 0.018(3) 0.029(3) -0.0076(21) -0.0019(22) 0.0012(21) N
N2 0.056(4) 0.017(3) 0.019(3) -0.0088(24) 0.0100(24) 0.0023(21) N
N3 0.028(3) 0.019(3) 0.033(3) -0.0025(20) 0.0062(21) -0.0055(22) N
N7 0.0176(25) 0.037(3) 0.050(4) -0.0029(22) 0.0025(23) -0.021(3) N
N8 0.0230(25) 0.022(3) 0.040(3) 0.0024(20) -0.0020(22) -0.0074(23) N
N9 0.033(3) 0.041(4) 0.030(3) 0.0012(25) 0.0151(23) -0.007(3) N
C1 0.033(3) 0.017(3) 0.031(3) -0.0098(24) -0.006(3) -0.0012(25) C
C2 0.053(4) 0.017(3) 0.025(3) -0.007(3) 0.008(3) -0.0050(25) C
C3 0.021(3) 0.022(3) 0.034(3) -0.0020(23) 0.0089(24) -0.009(3) C
C4 0.035(3) 0.018(3) 0.043(4) -0.013(3) 0.011(3) -0.005(3) C
C5 0.042(4) 0.017(3) 0.026(3) -0.008(3) 0.006(3) -0.0073(25) C
C6 0.042(4) 0.015(3) 0.036(4) 0.001(3) -0.010(3) -0.001(3) C
C7 0.019(3) 0.038(4) 0.037(4) -0.006(3) -0.001(3) -0.017(3) C
C8 0.021(3) 0.013(3) 0.043(4) -0.0044(22) 0.003(3) -0.001(3) C
C9 0.021(3) 0.038(4) 0.025(3) 0.008(3) 0.0036(24) 0.004(3) C
C10 0.016(3) 0.034(4) 0.049(4) 0.0056(25) -0.001(3) -0.013(3) C
C11 0.020(3) 0.032(4) 0.059(5) -0.005(3) 0.012(3) -0.006(3) C
C12 0.030(3) 0.040(4) 0.040(4) -0.003(3) 0.004(3) -0.019(3) C
C13 0.017(3) 0.022(3) 0.023(3) -0.0048(22) 0.0023(22) -0.0023(24) C
C14 0.035(3) 0.016(3) 0.023(3) -0.0115(24) 0.0072(25) 0.0004(23) C
C15 0.014(3) 0.019(3) 0.028(3) -0.0022(21) 0.0049(22) -0.0039(24) C
C16 0.031(4) 0.053(5) 0.056(5) -0.004(3) 0.007(3) -0.003(4) C
C17 0.038(4) 0.038(4) 0.033(4) -0.013(3) 0.000(3) -0.003(3) C
C18 0.037(4) 0.048(5) 0.035(4) -0.010(3) -0.001(3) -0.004(3) C
C19 0.070(6) 0.050(6) 0.101(8) -0.014(5) 0.051(6) -0.002(5) C
O4 0.069(4) 0.041(4) 0.135(7) 0.006(3) 0.040(4) 0.018(4) O
Br2 0.0405(4) 0.0449(4) 0.0300(4) 0.0071(3) 0.0047(3) -0.0054(3) Br
Br3 0.0568(4) 0.0234(3) 0.0196(3) -0.0081(3) 0.0007(3) -0.00161(25) Br

loop_
_atom_site_label
_atom_site_fract_x
_atom_site_fract_y
_atom_site_fract_z
_atom_site_U_iso_or_equiv
_atom_site_thermal_displace_type
_atom_site_calc_flag
_atom_site_refinement_flags
_atom_site_type_symbol
Re1 0.480820(24) 0.895521(19) 0.776806(15) 0.01553(10) Uij ? . Re
Br1 0.60777(7) 0.85657(6) 0.94193(4) 0.0295(3) Uij ? . Br
P1 0.49848(16) 1.09868(12) 0.75981(10) 0.0175(6) Uij ? . P
P2 0.74669(16) 0.81522(12) 0.72701(10) 0.0177(7) Uij ? . P
O1 0.4334(5) 0.6410(4) 0.8198(3) 0.0307(23) Uij ? . O
O2 0.1469(5) 0.9717(4) 0.8618(3) 0.034(3) Uij ? . O
O3 0.3706(5) 0.9474(4) 0.5765(3) 0.0292(23) Uij ? . O
N1 0.6087(6) 1.2823(4) 0.7986(4) 0.027(3) Uij ? . N
N2 0.5141(7) 1.3049(5) 0.6417(4) 0.032(3) Uij ? . N
N3 0.3262(6) 1.3228(4) 0.7686(4) 0.027(3) Uij ? . N
N7 1.0700(6) 0.7716(5) 0.7362(4) 0.034(3) Uij ? . N
N8 0.9626(6) 0.6126(4) 0.7036(4) 0.029(3) Uij ? . N
N9 0.9599(7) 0.7850(5) 0.5851(4) 0.037(3) Uij ? . N
C1 0.6368(7) 1.1536(5) 0.8213(4) 0.027(3) Uij ? . C
C2 0.5301(8) 1.1766(5) 0.6421(4) 0.032(4) Uij ? . C
C3 0.3137(7) 1.1996(5) 0.7885(4) 0.026(3) Uij ? . C
C4 0.6391(8) 1.3250(5) 0.7036(5) 0.031(3) Uij ? . C
C5 0.4498(8) 1.3410(5) 0.8241(4) 0.028(3) Uij ? . C
C6 0.3510(8) 1.3626(5) 0.6730(5) 0.033(3) Uij ? . C
C7 0.9240(7) 0.8376(6) 0.7769(5) 0.030(3) Uij ? . C
C8 0.8022(7) 0.6542(5) 0.7398(4) 0.026(3) Uij ? . C
C9 0.7969(7) 0.8520(6) 0.6041(4) 0.032(3) Uij ? . C
C10 1.0811(7) 0.6459(6) 0.7540(5) 0.034(3) Uij ? . C
C11 1.0849(7) 0.8135(6) 0.6407(5) 0.038(4) Uij ? . C
C12 0.9762(8) 0.6542(6) 0.6073(5) 0.036(4) Uij ? . C
C13 0.4517(6) 0.7346(5) 0.8017(4) 0.021(3) Uij ? . C
C14 0.2700(7) 0.9444(5) 0.8297(4) 0.025(3) Uij ? . C
C15 0.4082(6) 0.9262(5) 0.6516(4) 0.021(3) Uij ? . C
C16 -0.2500(9) 0.4284(7) 0.9697(6) 0.049(4) Uij ? . C
C17 -0.2015(8) 0.2977(6) 1.0003(5) 0.036(4) Uij ? . C
C18 -0.0564(8) 0.2634(7) 0.9397(5) 0.041(4) Uij ? . C
C19 0.0098(11) 0.3706(8) 0.9243(8) 0.077(7) Uij ? . C
O4 -0.1196(8) 0.4677(5) 0.9290(6) 0.091(5) Uij ? . O
Br2 1.00016(8) 0.86152(7) 0.36982(5) 0.0417(4) Uij ? . Br
Br3 0.50751(8) 1.36558(5) 0.42315(4) 0.0338(4) Uij ? . Br
Hn2 0.547(9) 1.336(6) 0.598(5) 0.0406 Uiso ? . H
Hn9 0.974(8) 0.799(6) 0.513(5) 0.0447 Uiso ? . H
H1A 0.625 1.129 0.888 0.0370 Uiso ? . H
H1B 0.745 1.119 0.804 0.0370 Uiso ? . H
H2A 0.636 1.142 0.620 0.0417 Uiso ? . H
H2B 0.452 1.167 0.600 0.0417 Uiso ? . H
H3A 0.226 1.191 0.753 0.0358 Uiso ? . H
H3B 0.289 1.178 0.854 0.0358 Uiso ? . H
H4A 0.745 1.284 0.687 0.0418 Uiso ? . H
H4B 0.637 1.409 0.695 0.0418 Uiso ? . H
H5A 0.444 1.425 0.816 0.0385 Uiso ? . H
H5B 0.431 1.312 0.890 0.0385 Uiso ? . H
H6A 0.338 1.448 0.661 0.0410 Uiso ? . H
H6B 0.271 1.345 0.637 0.0410 Uiso ? . H
H7A 0.923 0.921 0.765 0.0413 Uiso ? . H
H7B 0.924 0.811 0.844 0.0413 Uiso ? . H
H8A 0.798 0.619 0.805 0.0356 Uiso ? . H
H8B 0.726 0.628 0.707 0.0356 Uiso ? . H
H9A 0.720 0.833 0.567 0.0380 Uiso ? . H
H9B 0.791 0.936 0.587 0.0380 Uiso ? . H
H10A 1.068 0.619 0.820 0.0429 Uiso ? . H
H10B 1.187 0.606 0.736 0.0429 Uiso ? . H
H11A 1.190 0.778 0.620 0.0472 Uiso ? . H
H11B 1.074 0.899 0.630 0.0472 Uiso ? . H
H12A 0.894 0.634 0.575 0.0469 Uiso ? . H
H12B 1.079 0.615 0.586 0.0469 Uiso ? . H
H16A -0.337 0.449 0.925 0.0570 Uiso ? . H
H16B -0.287 0.466 1.023 0.0570 Uiso ? . H
H17A -0.285 0.260 0.989 0.0466 Uiso ? . H
H17B -0.174 0.276 1.066 0.0466 Uiso ? . H
H18A 0.019 0.194 0.972 0.0502 Uiso ? . H
H18B -0.086 0.247 0.881 0.0502 Uiso ? . H
H19A 0.088 0.364 0.972 0.0838 Uiso ? . H
H19B 0.061 0.381 0.864 0.0838 Uiso ? . H

loop_
_atom_type_symbol
_atom_type_description
_atom_type_scat_dispersion_real
_atom_type_scat_dispersion_imag
_atom_type_scat_source
C ? 0.002 0.002 'International Tables Vol. IV Table 2.2B'
H ? 0.000 0.000 'International Tables Vol. IV Table 2.2B'
N ? 0.004 0.003 'International Tables Vol. IV Table 2.2B'
O ? 0.008 0.006 'International Tables Vol. IV Table 2.2B'
P ? 0.090 0.095 'International Tables Vol. IV Table 2.2B'
Br ? -0.374 2.456 'International Tables Vol. IV Table 2.2B'
Re ? -1.598 7.232 'International Tables Vol. IV Table 2.2B'

loop_
_geom_angle_atom_site_label_1
_geom_angle_atom_site_label_2
_geom_angle_atom_site_label_3
_geom_angle
_geom_angle_site_symmetry_1
_geom_angle_site_symmetry_2
_geom_angle_site_symmetry_3
_geom_angle_publ_flag
Br1 Re1 P1 88.19(4) ? ? ? ?
Br1 Re1 P2 84.92(4) ? ? ? ?
Br1 Re1 C13 88.91(16) ? ? ? ?
Br1 Re1 C14 90.25(17) ? ? ? ?
Br1 Re1 C15 174.34(16) ? ? ? ?
P1 Re1 P2 98.13(5) ? ? ? ?
P1 Re1 C13 173.91(16) ? ? ? ?
P1 Re1 C14 86.64(17) ? ? ? ?
P1 Re1 C15 89.70(17) ? ? ? ?
P2 Re1 C13 86.94(16) ? ? ? ?
P2 Re1 C14 173.08(17) ? ? ? ?
P2 Re1 C15 90.18(16) ? ? ? ?
C13 Re1 C14 88.02(22) ? ? ? ?
C13 Re1 C15 93.67(23) ? ? ? ?
C14 Re1 C15 94.88(23) ? ? ? ?
Re1 P1 C1 126.01(19) ? ? ? ?
Re1 P1 C2 117.25(20) ? ? ? ?
Re1 P1 C3 114.36(20) ? ? ? ?
C1 P1 C2 98.0(3) ? ? ? ?
C1 P1 C3 97.6(3) ? ? ? ?
C2 P1 C3 98.6(3) ? ? ? ?
Re1 P2 C7 123.06(20) ? ? ? ?
Re1 P2 C8 115.32(19) ? ? ? ?
Re1 P2 C9 118.33(19) ? ? ? ?
C7 P2 C8 98.9(3) ? ? ? ?
C7 P2 C9 98.6(3) ? ? ? ?
C8 P2 C9 98.1(3) ? ? ? ?
C1 N1 C4 112.9(5) ? ? ? ?
C1 N1 C5 112.9(5) ? ? ? ?
C4 N1 C5 109.8(5) ? ? ? ?
C2 N2 C4 111.5(5) ? ? ? ?
C2 N2 C6 111.9(5) ? ? ? ?
C2 N2 Hn2 112(5) ? ? ? ?
C4 N2 C6 108.9(5) ? ? ? ?
C4 N2 Hn2 93(5) ? ? ? ?
C6 N2 Hn2 117(5) ? ? ? ?
C3 N3 C5 111.2(5) ? ? ? ?
C3 N3 C6 112.2(5) ? ? ? ?
C5 N3 C6 110.7(5) ? ? ? ?
C7 N7 C10 112.4(5) ? ? ? ?
C7 N7 C11 112.5(5) ? ? ? ?
C10 N7 C11 110.5(5) ? ? ? ?
C8 N8 C10 110.8(5) ? ? ? ?
C8 N8 C12 112.7(5) ? ? ? ?
C10 N8 C12 109.9(5) ? ? ? ?
C9 N9 C11 111.7(5) ? ? ? ?
C9 N9 C12 112.6(5) ? ? ? ?
C9 N9 Hn9 106(4) ? ? ? ?
C11 N9 C12 107.6(5) ? ? ? ?
C11 N9 Hn9 116(4) ? ? ? ?
C12 N9 Hn9 101(4) ? ? ? ?
P1 C1 N1 111.6(4) ? ? ? ?
P1 C1 H1a 109.4(5) ? ? ? ?
P1 C1 H1b 109.2(4) ? ? ? ?
N1 C1 H1a 109.4(5) ? ? ? ?
N1 C1 H1b 109.2(5) ? ? ? ?
H1a C1 H1b 107.9(6) ? ? ? ?
P1 C2 N2 110.4(4) ? ? ? ?
P1 C2 H2a 109.4(5) ? ? ? ?
P1 C2 H2b 109.5(5) ? ? ? ?
N2 C2 H2a 109.9(6) ? ? ? ?
N2 C2 H2b 109.5(6) ? ? ? ?
H2a C2 H2b 108.0(6) ? ? ? ?
P1 C3 N3 112.0(4) ? ? ? ?
P1 C3 H3a 109.2(4) ? ? ? ?
P1 C3 H3b 109.2(4) ? ? ? ?
N3 C3 H3a 109.1(5) ? ? ? ?
N3 C3 H3b 109.3(5) ? ? ? ?
H3a C3 H3b 107.9(6) ? ? ? ?
N1 C4 N2 110.2(5) ? ? ? ?
N1 C4 H4a 109.5(6) ? ? ? ?
N1 C4 H4b 109.4(6) ? ? ? ?
N2 C4 H4a 109.8(5) ? ? ? ?
N2 C4 H4b 109.7(6) ? ? ? ?
H4a C4 H4b 108.1(6) ? ? ? ?
N1 C5 N3 112.9(5) ? ? ? ?
N1 C5 H5a 109.0(6) ? ? ? ?
N1 C5 H5b 109.1(5) ? ? ? ?
N3 C5 H5a 108.8(5) ? ? ? ?
N3 C5 H5b 109.3(6) ? ? ? ?
H5a C5 H5b 107.8(5) ? ? ? ?
N2 C6 N3 111.6(5) ? ? ? ?
N2 C6 H6a 109.7(6) ? ? ? ?
N2 C6 H6b 109.1(6) ? ? ? ?
N3 C6 H6a 109.2(6) ? ? ? ?
N3 C6 H6b 109.2(6) ? ? ? ?
H6a C6 H6b 107.9(6) ? ? ? ?
P2 C7 N7 110.5(4) ? ? ? ?
P2 C7 H7a 109.5(5) ? ? ? ?
P2 C7 H7b 109.6(5) ? ? ? ?
N7 C7 H7a 109.6(6) ? ? ? ?
N7 C7 H7b 109.5(5) ? ? ? ?
H7a C7 H7b 108.1(6) ? ? ? ?
P2 C8 N8 112.1(4) ? ? ? ?
P2 C8 H8a 109.3(5) ? ? ? ?
P2 C8 H8b 109.2(4) ? ? ? ?
N8 C8 H8a 109.2(5) ? ? ? ?
N8 C8 H8b 109.1(5) ? ? ? ?
H8a C8 H8b 107.9(6) ? ? ? ?
P2 C9 N9 110.5(4) ? ? ? ?
P2 C9 H9a 109.4(5) ? ? ? ?
P2 C9 H9b 109.6(5) ? ? ? ?
N9 C9 H9a 109.6(6) ? ? ? ?
N9 C9 H9b 109.7(6) ? ? ? ?
H9a C9 H9b 108.0(5) ? ? ? ?
N7 C10 N8 112.9(5) ? ? ? ?
N7 C10 H10a 109.0(6) ? ? ? ?
N7 C10 H10b 109.1(6) ? ? ? ?
N8 C10 H10a 109.0(6) ? ? ? ?
N8 C10 H10b 108.9(6) ? ? ? ?
H10a C10 H10b 107.8(6) ? ? ? ?
N7 C11 N9 111.4(5) ? ? ? ?
N7 C11 H11a 109.2(6) ? ? ? ?
N7 C11 H11b 109.4(6) ? ? ? ?
N9 C11 H11a 109.5(6) ? ? ? ?
N9 C11 H11b 109.4(6) ? ? ? ?
H11a C11 H11b 107.9(6) ? ? ? ?
N8 C12 N9 112.0(5) ? ? ? ?
N8 C12 H12a 109.2(6) ? ? ? ?
N8 C12 H12b 109.1(6) ? ? ? ?
N9 C12 H12a 109.4(6) ? ? ? ?
N9 C12 H12b 109.3(6) ? ? ? ?
H12a C12 H12b 107.9(6) ? ? ? ?
Re1 C13 O1 177.3(5) ? ? ? ?
Re1 C14 O2 178.9(5) ? ? ? ?
Re1 C15 O3 176.7(5) ? ? ? ?
C17 C16 O4 108.3(6) ? ? ? ?
C17 C16 H16a 110.2(7) ? ? ? ?
C17 C16 H16b 110.1(7) ? ? ? ?
O4 C16 H16a 109.9(8) ? ? ? ?
O4 C16 H16b 110.0(8) ? ? ? ?
H16a C16 H16b 108.4(7) ? ? ? ?
C16 C17 C18 102.8(6) ? ? ? ?
C16 C17 H17a 111.1(6) ? ? ? ?
C16 C17 H17b 111.4(6) ? ? ? ?
C18 C17 H17a 110.9(6) ? ? ? ?
C18 C17 H17b 111.3(6) ? ? ? ?
H17a C17 H17b 109.2(7) ? ? ? ?
C17 C18 C19 102.3(6) ? ? ? ?
C17 C18 H18a 111.3(6) ? ? ? ?
C17 C18 H18b 111.4(6) ? ? ? ?
C19 C18 H18a 111.5(7) ? ? ? ?
C19 C18 H18b 111.2(7) ? ? ? ?
H18a C18 H18b 109.1(7) ? ? ? ?
C18 C19 O4 106.9(7) ? ? ? ?
C18 C19 H19a 110.3(8) ? ? ? ?
C18 C19 H19b 110.2(9) ? ? ? ?
O4 C19 H19a 110.5(9) ? ? ? ?
O4 C19 H19b 110.3(9) ? ? ? ?
H19a C19 H19b 108.7(9) ? ? ? ?
C16 O4 C19 110.1(6) ? ? ? ?

loop_
_geom_bond_atom_site_label_1
_geom_bond_atom_site_label_2
_geom_bond_distance
_geom_bond_site_symmetry_1
_geom_bond_site_symmetry_2
_geom_bond_publ_flag
Re1 Br1 2.6366(6) ? ? ?
Re1 P1 2.4287(15) ? ? ?
Re1 P2 2.4254(13) ? ? ?
Re1 C13 1.958(6) ? ? ?
Re1 C14 1.963(6) ? ? ?
Re1 C15 1.920(6) ? ? ?
P1 C1 1.845(6) ? ? ?
P1 C2 1.845(6) ? ? ?
P1 C3 1.855(6) ? ? ?
P2 C7 1.837(6) ? ? ?
P2 C8 1.842(6) ? ? ?
P2 C9 1.837(6) ? ? ?
O1 C13 1.144(7) ? ? ?
O2 C14 1.152(7) ? ? ?
O3 C15 1.135(7) ? ? ?
N1 C1 1.471(7) ? ? ?
N1 C4 1.430(8) ? ? ?
N1 C5 1.463(8) ? ? ?
N2 C2 1.504(8) ? ? ?
N2 C4 1.542(9) ? ? ?
N2 C6 1.518(9) ? ? ?
N2 Hn2 0.76(8) ? ? ?
N3 C3 1.471(8) ? ? ?
N3 C5 1.463(8) ? ? ?
N3 C6 1.421(9) ? ? ?
N7 C7 1.495(8) ? ? ?
N7 C10 1.453(9) ? ? ?
N7 C11 1.411(10) ? ? ?
N8 C8 1.479(8) ? ? ?
N8 C10 1.467(8) ? ? ?
N8 C12 1.420(9) ? ? ?
N9 C9 1.499(8) ? ? ?
N9 C11 1.530(10) ? ? ?
N9 C12 1.505(9) ? ? ?
N9 Hn9 1.06(8) ? ? ?
C1 H1a 0.980(6) ? ? ?
C1 H1b 0.980(6) ? ? ?
C2 H2a 0.980(7) ? ? ?
C2 H2b 0.980(7) ? ? ?
C3 H3a 0.980(6) ? ? ?
C3 H3b 0.980(6) ? ? ?
C4 H4a 0.980(6) ? ? ?
C4 H4b 0.980(6) ? ? ?
C5 H5a 0.980(6) ? ? ?
C5 H5b 0.980(6) ? ? ?
C6 H6a 0.980(6) ? ? ?
C6 H6b 0.980(7) ? ? ?
C7 H7a 0.980(7) ? ? ?
C7 H7b 0.980(7) ? ? ?
C8 H8a 0.980(6) ? ? ?
C8 H8b 0.980(6) ? ? ?
C9 H9a 0.980(7) ? ? ?
C9 H9b 0.980(7) ? ? ?
C10 H10a 0.980(7) ? ? ?
C10 H10b 0.980(6) ? ? ?
C11 H11a 0.980(6) ? ? ?
C11 H11b 0.980(7) ? ? ?
C12 H12a 0.980(7) ? ? ?
C12 H12b 0.980(6) ? ? ?
C16 C17 1.501(11) ? ? ?
C16 O4 1.395(10) ? ? ?
C16 H16a 0.980(8) ? ? ?
C16 H16b 0.980(8) ? ? ?
C17 C18 1.534(10) ? ? ?
C17 H17a 0.980(7) ? ? ?
C17 H17b 0.980(7) ? ? ?
C18 C19 1.497(12) ? ? ?
C18 H18a 0.980(7) ? ? ?
C18 H18b 0.980(7) ? ? ?
C19 O4 1.424(11) ? ? ?
C19 H19a 0.980(12) ? ? ?
C19 H19b 0.980(9) ? ? ?

loop_
_geom_contact_atom_site_label_1
_geom_contact_atom_site_label_2
_geom_contact_distance
_geom_contact_site_symmetry_1
_geom_contact_site_symmetry_2
_geom_contact_publ_flag
? ? ? ? ? ?

loop_
_geom_torsion_atom_site_label_1
_geom_torsion_atom_site_label_2
_geom_torsion_atom_site_label_3
_geom_torsion_atom_site_label_4
_geom_torsion
_geom_torsion_site_symmetry_1
_geom_torsion_site_symmetry_2
_geom_torsion_site_symmetry_3
_geom_torsion_site_symmetry_4
_geom_torsion_publ_flag
? ? ? ? ? ? ? ? ? ?
